data_7115765
loop_
_publ_author_name
'Mu-Wang Chen'
'Xian-Feng Cai'
'Zhang-Pei Chen'
'Lei Shi'
'Yong-Gui Zhou'

_publ_section_title
;
 Facile construction of three contiguous stereogenic centers via dynamic
 kinetic resolution in asymmetric transfer hydrogenation of quinolines
;
_journal_name_full Chem.Commun.
_journal_page_first 12526
_journal_paper_doi 10.1039/C4cc06060A
_journal_volume 50
_journal_year 2014
_chemical_absolute_configuration ad
_chemical_formula_sum 'C22 H24 Br N O'
_chemical_formula_weight 398.33
_chemical_name_systematic
; 
 ? 
;
_space_group_IT_number 4
_symmetry_cell_setting monoclinic
_symmetry_space_group_name_Hall 'P 2yb'
_symmetry_space_group_name_H-M 'P 1 21 1'
_atom_sites_solution_hydrogens geom
_atom_sites_solution_primary direct
_atom_sites_solution_secondary difmap
_audit_creation_method SHELXL-97
_cell_angle_alpha 90.00
_cell_angle_beta 97.490(6)
_cell_angle_gamma 90.00
_cell_formula_units_Z 2
_cell_length_a 8.705(2)
_cell_length_b 9.823(3)
_cell_length_c 11.361(3)
_cell_measurement_reflns_used 1230
_cell_measurement_temperature 293(2)
_cell_measurement_theta_max 39.923
_cell_measurement_theta_min 4.719
_cell_volume 963.2(4)
_computing_cell_refinement 'Bruker SMART'
_computing_data_collection 'Bruker SMART'
_computing_data_reduction 'Bruker SHELXTL'
_computing_molecular_graphics 'Bruker SHELXTL'
_computing_publication_material 'Bruker SHELXTL'
_computing_structure_refinement 'SHELXL-97 (Sheldrick, 1997)'
_computing_structure_solution 'SHELXS-97 (Sheldrick, 1990)'
_diffrn_ambient_temperature 293(2)
_diffrn_measured_fraction_theta_full 0.999
_diffrn_measured_fraction_theta_max 0.999
_diffrn_measurement_device_type 'CCD area detector'
_diffrn_measurement_method 'phi and omega scans'
_diffrn_radiation_monochromator graphite
_diffrn_radiation_source 'fine-focus sealed tube'
_diffrn_radiation_type MoK\a
_diffrn_radiation_wavelength 0.71073
_diffrn_reflns_av_R_equivalents 0.0295
_diffrn_reflns_av_sigmaI/netI 0.0664
_diffrn_reflns_limit_h_max 10
_diffrn_reflns_limit_h_min -10
_diffrn_reflns_limit_k_max 12
_diffrn_reflns_limit_k_min -8
_diffrn_reflns_limit_l_max 13
_diffrn_reflns_limit_l_min -14
_diffrn_reflns_number 5846
_diffrn_reflns_theta_full 25.99
_diffrn_reflns_theta_max 25.99
_diffrn_reflns_theta_min 2.36
_exptl_absorpt_coefficient_mu 2.143
_exptl_absorpt_correction_T_max 1.00000
_exptl_absorpt_correction_T_min 0.13408
_exptl_absorpt_correction_type empirical
_exptl_absorpt_process_details sadabs
_exptl_crystal_colour colorless
_exptl_crystal_density_diffrn 1.373
_exptl_crystal_density_method 'not measured'
_exptl_crystal_description prismatic
_exptl_crystal_F_000 412
_exptl_crystal_size_max 0.265
_exptl_crystal_size_mid 0.231
_exptl_crystal_size_min 0.132
_refine_diff_density_max 0.387
_refine_diff_density_min -0.167
_refine_diff_density_rms 0.042
_refine_ls_abs_structure_details 'Flack H D (1983), Acta Cryst. A39, 876-881'
_refine_ls_abs_structure_Flack 0.015(12)
_refine_ls_extinction_method none
_refine_ls_goodness_of_fit_ref 0.999
_refine_ls_hydrogen_treatment constr
_refine_ls_matrix_type full
_refine_ls_number_parameters 227
_refine_ls_number_reflns 2849
_refine_ls_number_restraints 1
_refine_ls_restrained_S_all 0.999
_refine_ls_R_factor_all 0.0630
_refine_ls_R_factor_gt 0.0411
_refine_ls_shift/su_max 0.001
_refine_ls_shift/su_mean 0.000
_refine_ls_structure_factor_coef Fsqd
_refine_ls_weighting_details 'calc w=1/[\s^2^(Fo^2^)+(0.0340P)^2^+0.0276P] where P=(Fo^2^+2Fc^2^)/3'
_refine_ls_weighting_scheme calc
_refine_ls_wR_factor_gt 0.0912
_refine_ls_wR_factor_ref 0.1014
_reflns_number_gt 2064
_reflns_number_total 2849
_reflns_threshold_expression >2sigma(I)
_cod_data_source_file c4cc06060a2.cif
_cod_data_source_block cd212185
_cod_original_cell_volume 963.3(5)
_cod_original_sg_symbol_H-M P2(1)
_cod_database_code 7115765

loop_
_symmetry_equiv_pos_as_xyz
'x, y, z'
'-x, y+1/2, -z'

loop_
_atom_site_label
_atom_site_type_symbol
_atom_site_fract_x
_atom_site_fract_y
_atom_site_fract_z
_atom_site_U_iso_or_equiv
_atom_site_adp_type
_atom_site_occupancy
_atom_site_symmetry_multiplicity
_atom_site_calc_flag
_atom_site_refinement_flags
Br1 Br 0.99449(7) 0.45368(13) 1.01296(4) 0.1329(4) Uani 1 1 d .
N1 N 0.6947(3) 0.5836(3) 0.4218(2) 0.0449(7) Uani 1 1 d .
O1 O 0.5093(3) 0.6519(3) 0.5298(2) 0.0700(9) Uani 1 1 d .
C1 C 0.5802(4) 0.5886(4) 0.3119(3) 0.0505(9) Uani 1 1 d .
H1 H 0.4848 0.5465 0.3318 0.061 Uiso 1 1 calc R
C2 C 0.5375(4) 0.7334(4) 0.2695(4) 0.0614(12) Uani 1 1 d .
H2 H 0.4950 0.7800 0.3343 0.074 Uiso 1 1 calc R
C3 C 0.4043(5) 0.7181(6) 0.1661(4) 0.0779(14) Uani 1 1 d .
H3A H 0.3126 0.6859 0.1977 0.093 Uiso 1 1 calc R
H3B H 0.3806 0.8070 0.1312 0.093 Uiso 1 1 calc R
C4 C 0.4403(5) 0.6212(6) 0.0694(4) 0.0813(15) Uani 1 1 d .
H4A H 0.3475 0.6081 0.0133 0.098 Uiso 1 1 calc R
H4B H 0.5185 0.6618 0.0270 0.098 Uiso 1 1 calc R
C5 C 0.4970(5) 0.4853(5) 0.1173(4) 0.0709(11) Uani 1 1 d .
H5A H 0.5274 0.4302 0.0534 0.085 Uiso 1 1 calc R
H5B H 0.4140 0.4385 0.1499 0.085 Uiso 1 1 calc R
C6 C 0.6343(4) 0.5024(4) 0.2132(3) 0.0563(10) Uani 1 1 d .
H6 H 0.7106 0.5575 0.1782 0.068 Uiso 1 1 calc R
C7 C 0.7189(5) 0.3770(4) 0.2638(4) 0.0580(10) Uani 1 1 d .
H7A H 0.6567 0.3268 0.3139 0.070 Uiso 1 1 calc R
H7B H 0.7439 0.3175 0.2008 0.070 Uiso 1 1 calc R
C8 C 0.8645(4) 0.4310(4) 0.3354(3) 0.0459(9) Uani 1 1 d .
C9 C 1.0126(5) 0.3880(4) 0.3219(3) 0.0575(10) Uani 1 1 d .
H9 H 1.0260 0.3154 0.2717 0.069 Uiso 1 1 calc R
C10 C 1.1401(4) 0.4518(6) 0.3821(3) 0.0660(11) Uani 1 1 d .
H10 H 1.2388 0.4189 0.3755 0.079 Uiso 1 1 calc R
C11 C 1.1231(4) 0.5633(5) 0.4517(4) 0.0606(11) Uani 1 1 d .
H11 H 1.2100 0.6073 0.4903 0.073 Uiso 1 1 calc R
C12 C 0.9761(4) 0.6104(4) 0.4643(3) 0.0502(9) Uani 1 1 d .
H12 H 0.9637 0.6873 0.5099 0.060 Uiso 1 1 calc R
C13 C 0.8487(4) 0.5423(4) 0.4089(3) 0.0441(9) Uani 1 1 d .
C14 C 0.6737(5) 0.8167(5) 0.2400(4) 0.0701(12) Uani 1 1 d .
H14A H 0.7626 0.7956 0.2978 0.084 Uiso 1 1 calc R
H14B H 0.6982 0.7879 0.1629 0.084 Uiso 1 1 calc R
C15 C 0.6524(5) 0.9668(5) 0.2373(4) 0.0821(12) Uani 1 1 d .
H15A H 0.5670 0.9900 0.1784 0.123 Uiso 1 1 calc R
H15B H 0.7450 1.0097 0.2179 0.123 Uiso 1 1 calc R
H15C H 0.6313 0.9977 0.3137 0.123 Uiso 1 1 calc R
C16 C 0.6400(4) 0.6038(4) 0.5270(3) 0.0501(9) Uani 1 1 d .
C17 C 0.7342(4) 0.5639(4) 0.6417(3) 0.0483(9) Uani 1 1 d .
C18 C 0.7171(4) 0.6418(4) 0.7410(3) 0.0568(11) Uani 1 1 d .
H18 H 0.6514 0.7168 0.7334 0.068 Uiso 1 1 calc R
C19 C 0.7952(5) 0.6101(6) 0.8504(4) 0.0708(13) Uani 1 1 d .
H19 H 0.7850 0.6640 0.9162 0.085 Uiso 1 1 calc R
C20 C 0.8890(5) 0.4965(6) 0.8603(3) 0.0759(16) Uani 1 1 d .
C21 C 0.9028(5) 0.4148(6) 0.7663(4) 0.0774(15) Uani 1 1 d .
H21 H 0.9637 0.3368 0.7759 0.093 Uiso 1 1 calc R
C22 C 0.8258(4) 0.4483(5) 0.6562(3) 0.0620(10) Uani 1 1 d .
H22 H 0.8355 0.3928 0.5912 0.074 Uiso 1 1 calc R

loop_
_atom_site_aniso_label
_atom_site_aniso_U_11
_atom_site_aniso_U_22
_atom_site_aniso_U_33
_atom_site_aniso_U_23
_atom_site_aniso_U_13
_atom_site_aniso_U_12
Br1 0.0929(4) 0.2356(10) 0.0654(3) 0.0505(5) -0.0083(2) -0.0042(5)
N1 0.0336(14) 0.059(2) 0.0438(15) 0.0020(15) 0.0096(11) 0.0013(14)
O1 0.0497(15) 0.107(3) 0.0557(15) 0.0069(17) 0.0157(12) 0.0189(15)
C1 0.0358(18) 0.068(3) 0.048(2) 0.003(2) 0.0068(15) -0.0033(18)
C2 0.050(2) 0.079(3) 0.056(2) 0.008(2) 0.0118(18) 0.023(2)
C3 0.066(3) 0.101(4) 0.067(3) 0.013(3) 0.011(2) 0.028(3)
C4 0.069(3) 0.116(4) 0.054(2) 0.011(3) -0.007(2) 0.009(3)
C5 0.067(2) 0.079(3) 0.062(2) -0.007(3) -0.0076(18) -0.005(2)
C6 0.057(2) 0.062(3) 0.0488(19) -0.001(2) 0.0007(16) -0.0001(19)
C7 0.068(3) 0.048(2) 0.057(2) -0.002(2) 0.007(2) 0.000(2)
C8 0.0485(19) 0.045(2) 0.0444(16) 0.0092(19) 0.0073(14) 0.0059(17)
C9 0.062(3) 0.058(3) 0.053(2) 0.008(2) 0.0132(18) 0.019(2)
C10 0.043(2) 0.082(3) 0.076(2) 0.014(3) 0.0195(19) 0.015(2)
C11 0.039(2) 0.074(3) 0.068(3) 0.015(2) 0.0050(17) 0.001(2)
C12 0.047(2) 0.056(2) 0.0488(19) 0.0007(19) 0.0098(15) -0.0050(18)
C13 0.0396(19) 0.052(2) 0.0419(18) 0.0085(18) 0.0101(14) 0.0017(16)
C14 0.067(3) 0.065(3) 0.081(3) 0.007(3) 0.019(2) 0.009(2)
C15 0.090(3) 0.069(3) 0.086(3) -0.001(3) 0.008(2) 0.016(3)
C16 0.0387(19) 0.063(2) 0.051(2) 0.004(2) 0.0116(15) -0.0035(18)
C17 0.0365(18) 0.063(3) 0.047(2) 0.0017(19) 0.0117(15) -0.0059(19)
C18 0.054(2) 0.067(3) 0.053(2) 0.001(2) 0.0207(17) -0.0086(19)
C19 0.071(3) 0.098(4) 0.047(2) -0.008(2) 0.020(2) -0.033(3)
C20 0.046(2) 0.132(5) 0.050(2) 0.028(3) 0.0092(17) -0.011(3)
C21 0.058(2) 0.107(4) 0.070(3) 0.033(3) 0.022(2) 0.012(2)
C22 0.059(2) 0.076(3) 0.0552(19) 0.007(3) 0.0209(17) 0.004(2)

loop_
_atom_type_symbol
_atom_type_description
_atom_type_scat_dispersion_real
_atom_type_scat_dispersion_imag
_atom_type_scat_source
C C 0.0033 0.0016 'International Tables Vol C Tables 4.2.6.8 and 6.1.1.4'
H H 0.0000 0.0000 'International Tables Vol C Tables 4.2.6.8 and 6.1.1.4'
N N 0.0061 0.0033 'International Tables Vol C Tables 4.2.6.8 and 6.1.1.4'
O O 0.0106 0.0060 'International Tables Vol C Tables 4.2.6.8 and 6.1.1.4'
Br Br -0.2901 2.4595 'International Tables Vol C Tables 4.2.6.8 and 6.1.1.4'

loop_
_geom_angle_atom_site_label_1
_geom_angle_atom_site_label_2
_geom_angle_atom_site_label_3
_geom_angle
C16 N1 C13 125.0(3)
C16 N1 C1 117.3(3)
C13 N1 C1 117.2(3)
N1 C1 C6 111.1(3)
N1 C1 C2 113.7(3)
C6 C1 C2 111.6(3)
N1 C1 H1 106.6
C6 C1 H1 106.6
C2 C1 H1 106.6
C14 C2 C1 114.0(3)
C14 C2 C3 114.5(4)
C1 C2 C3 106.0(4)
C14 C2 H2 107.3
C1 C2 H2 107.3
C3 C2 H2 107.3
C4 C3 C2 113.9(3)
C4 C3 H3A 108.8
C2 C3 H3A 108.8
C4 C3 H3B 108.8
C2 C3 H3B 108.8
H3A C3 H3B 107.7
C5 C4 C3 112.6(4)
C5 C4 H4A 109.1
C3 C4 H4A 109.1
C5 C4 H4B 109.1
C3 C4 H4B 109.1
H4A C4 H4B 107.8
C4 C5 C6 110.7(4)
C4 C5 H5A 109.5
C6 C5 H5A 109.5
C4 C5 H5B 109.5
C6 C5 H5B 109.5
H5A C5 H5B 108.1
C7 C6 C5 118.8(4)
C7 C6 C1 110.8(3)
C5 C6 C1 107.4(3)
C7 C6 H6 106.4
C5 C6 H6 106.4
C1 C6 H6 106.4
C8 C7 C6 104.6(3)
C8 C7 H7A 110.8
C6 C7 H7A 110.8
C8 C7 H7B 110.8
C6 C7 H7B 110.8
H7A C7 H7B 108.9
C9 C8 C13 118.2(3)
C9 C8 C7 124.2(4)
C13 C8 C7 117.2(3)
C10 C9 C8 120.6(4)
C10 C9 H9 119.7
C8 C9 H9 119.7
C11 C10 C9 120.6(3)
C11 C10 H10 119.7
C9 C10 H10 119.7
C10 C11 C12 119.8(4)
C10 C11 H11 120.1
C12 C11 H11 120.1
C13 C12 C11 119.4(4)
C13 C12 H12 120.3
C11 C12 H12 120.3
C12 C13 C8 121.3(3)
C12 C13 N1 121.8(3)
C8 C13 N1 116.9(3)
C15 C14 C2 116.2(4)
C15 C14 H14A 108.2
C2 C14 H14A 108.2
C15 C14 H14B 108.2
C2 C14 H14B 108.2
H14A C14 H14B 107.4
C14 C15 H15A 109.5
C14 C15 H15B 109.5
H15A C15 H15B 109.5
C14 C15 H15C 109.5
H15A C15 H15C 109.5
H15B C15 H15C 109.5
O1 C16 N1 120.5(3)
O1 C16 C17 118.6(3)
N1 C16 C17 120.8(3)
C22 C17 C18 118.5(4)
C22 C17 C16 124.0(4)
C18 C17 C16 117.3(3)
C19 C18 C17 121.2(4)
C19 C18 H18 119.4
C17 C18 H18 119.4
C18 C19 C20 118.4(4)
C18 C19 H19 120.8
C20 C19 H19 120.8
C21 C20 C19 121.9(4)
C21 C20 Br1 120.4(4)
C19 C20 Br1 117.7(4)
C20 C21 C22 119.4(5)
C20 C21 H21 120.3
C22 C21 H21 120.3
C21 C22 C17 120.5(4)
C21 C22 H22 119.8
C17 C22 H22 119.8

loop_
_geom_bond_atom_site_label_1
_geom_bond_atom_site_label_2
_geom_bond_distance
Br1 C20 1.901(4)
N1 C16 1.357(4)
N1 C13 1.427(4)
N1 C1 1.493(4)
O1 C16 1.237(4)
C1 C6 1.528(5)
C1 C2 1.531(6)
C1 H1 0.9800
C2 C14 1.514(6)
C2 C3 1.547(6)
C2 H2 0.9800
C3 C4 1.517(7)
C3 H3A 0.9700
C3 H3B 0.9700
C4 C5 1.501(7)
C4 H4A 0.9700
C4 H4B 0.9700
C5 C6 1.518(5)
C5 H5A 0.9700
C5 H5B 0.9700
C6 C7 1.510(6)
C6 H6 0.9800
C7 C8 1.510(5)
C7 H7A 0.9700
C7 H7B 0.9700
C8 C9 1.383(5)
C8 C13 1.393(5)
C9 C10 1.377(6)
C9 H9 0.9300
C10 C11 1.370(6)
C10 H10 0.9300
C11 C12 1.386(5)
C11 H11 0.9300
C12 C13 1.376(5)
C12 H12 0.9300
C14 C15 1.486(7)
C14 H14A 0.9700
C14 H14B 0.9700
C15 H15A 0.9600
C15 H15B 0.9600
C15 H15C 0.9600
C16 C17 1.498(5)
C17 C22 1.385(6)
C17 C18 1.388(5)
C18 C19 1.372(6)
C18 H18 0.9300
C19 C20 1.379(7)
C19 H19 0.9300
C20 C21 1.353(7)
C21 C22 1.381(6)
C21 H21 0.9300
C22 H22 0.9300

loop_
_geom_torsion_atom_site_label_1
_geom_torsion_atom_site_label_2
_geom_torsion_atom_site_label_3
_geom_torsion_atom_site_label_4
_geom_torsion
C16 N1 C1 C6 -153.1(3)
C13 N1 C1 C6 19.8(4)
C16 N1 C1 C2 80.0(4)
C13 N1 C1 C2 -107.2(3)
N1 C1 C2 C14 60.1(4)
C6 C1 C2 C14 -66.5(4)
N1 C1 C2 C3 -173.0(3)
C6 C1 C2 C3 60.4(4)
C14 C2 C3 C4 73.9(5)
C1 C2 C3 C4 -52.8(5)
C2 C3 C4 C5 51.6(6)
C3 C4 C5 C6 -54.0(5)
C4 C5 C6 C7 -173.7(4)
C4 C5 C6 C1 59.7(4)
N1 C1 C6 C7 35.3(4)
C2 C1 C6 C7 163.4(3)
N1 C1 C6 C5 166.6(3)
C2 C1 C6 C5 -65.4(4)
C5 C6 C7 C8 168.5(3)
C1 C6 C7 C8 -66.4(4)
C6 C7 C8 C9 -126.9(4)
C6 C7 C8 C13 45.0(4)
C13 C8 C9 C10 1.6(5)
C7 C8 C9 C10 173.4(4)
C8 C9 C10 C11 -3.4(6)
C9 C10 C11 C12 1.8(6)
C10 C11 C12 C13 1.5(6)
C11 C12 C13 C8 -3.3(5)
C11 C12 C13 N1 178.0(3)
C9 C8 C13 C12 1.7(5)
C7 C8 C13 C12 -170.7(3)
C9 C8 C13 N1 -179.5(3)
C7 C8 C13 N1 8.1(4)
C16 N1 C13 C12 -52.6(5)
C1 N1 C13 C12 135.2(3)
C16 N1 C13 C8 128.7(4)
C1 N1 C13 C8 -43.6(4)
C1 C2 C14 C15 -160.5(4)
C3 C2 C14 C15 77.1(5)
C13 N1 C16 O1 173.1(4)
C1 N1 C16 O1 -14.7(5)
C13 N1 C16 C17 -9.0(5)
C1 N1 C16 C17 163.2(3)
O1 C16 C17 C22 140.3(4)
N1 C16 C17 C22 -37.6(5)
O1 C16 C17 C18 -33.8(5)
N1 C16 C17 C18 148.3(3)
C22 C17 C18 C19 3.5(5)
C16 C17 C18 C19 178.0(3)
C17 C18 C19 C20 -1.6(5)
C18 C19 C20 C21 -1.5(6)
C18 C19 C20 Br1 -179.4(3)
C19 C20 C21 C22 2.5(7)
Br1 C20 C21 C22 -179.7(3)
C20 C21 C22 C17 -0.4(6)
C18 C17 C22 C21 -2.5(5)
C16 C17 C22 C21 -176.6(3)
